data_4304637
loop_
_publ_author_name
'Juan Forni\'es'
'Ana Garc\'ia'
'Elena Lalinde'
'M. Teresa Moreno'

_publ_section_title
;
Luminescent One- And Two-Dimensional Extended Structures and a Loosely
Associated Dimer Based on Platinum(II)-Thallium(I) Backbones
;
_journal_name_full 'Inorganic Chemistry'
_journal_page_first 3651
_journal_page_last 3660
_journal_paper_doi 10.1021/ic702180c
_journal_volume 47
_journal_year 2008
_chemical_formula_sum 'C46 H72 F10 N4 O2 Pt'
_chemical_formula_weight 1098.16
_chemical_name_common 'ana 327'
_chemical_name_systematic
;
 ?
;
_space_group_IT_number 14
_symmetry_cell_setting monoclinic
_symmetry_space_group_name_Hall '-P 2ybc'
_symmetry_space_group_name_H-M 'P 1 21/c 1'
_atom_sites_solution_hydrogens geom
_atom_sites_solution_primary direct
_atom_sites_solution_secondary difmap
_cell_angle_alpha 90
_cell_angle_beta 96.7280(10)
_cell_angle_gamma 90
_cell_formula_units_Z 4
_cell_length_a 16.3754(3)
_cell_length_b 15.4918(3)
_cell_length_c 20.2262(5)
_cell_measurement_reflns_used 57119
_cell_measurement_temperature 223.0(10)
_cell_volume 5095.74(19)
_computing_cell_refinement 'HKL Scalepack (Otwinowski & Minor 1997)'
_computing_data_collection 'Collect (Nonius BV, 1997-2000)'
_computing_data_reduction 'HKL Denzo and Scalepack (Otwinowski & Minor 1997)'
_computing_structure_refinement 'SHELXL-97 (Sheldrick, 1997)'
_diffrn_ambient_temperature 223.0(10)
_diffrn_measured_fraction_theta_full 0.996
_diffrn_measured_fraction_theta_max 0.996
_diffrn_measurement_device '95mm CCD camera on \k-goniostat'
_diffrn_measurement_device_type KappaCCD
_diffrn_measurement_method CCD
_diffrn_orient_matrix_type 'by Nonius Collect from scalepack cell'
_diffrn_orient_matrix_UB_11 -0.0283923
_diffrn_orient_matrix_UB_12 -0.0043862
_diffrn_orient_matrix_UB_13 -0.046419
_diffrn_orient_matrix_UB_21 0.0545411
_diffrn_orient_matrix_UB_22 -0.0028638
_diffrn_orient_matrix_UB_23 -0.0175533
_diffrn_orient_matrix_UB_31 -0.000492
_diffrn_orient_matrix_UB_32 -0.0643374
_diffrn_orient_matrix_UB_33 0.003946
_diffrn_radiation_monochromator graphite
_diffrn_radiation_type MoK\a
_diffrn_radiation_wavelength 0.71073
_diffrn_reflns_av_R_equivalents 0.0834
_diffrn_reflns_av_unetI/netI 0.0615
_diffrn_reflns_limit_h_max 21
_diffrn_reflns_limit_h_min -14
_diffrn_reflns_limit_k_max 20
_diffrn_reflns_limit_k_min -20
_diffrn_reflns_limit_l_max 26
_diffrn_reflns_limit_l_min -26
_diffrn_reflns_number 58677
_diffrn_reflns_theta_full 27.48
_diffrn_reflns_theta_max 27.48
_diffrn_reflns_theta_min 1.25
_exptl_absorpt_coefficient_mu 2.828
_exptl_absorpt_correction_T_max 0.6326
_exptl_absorpt_correction_T_min 0.5224
_exptl_absorpt_correction_type multi-scan
_exptl_absorpt_process_details
;
        [c.f. r.h. blessing, acta cryst. (1995), a51, 33-38]
;
_exptl_crystal_colour colourless
_exptl_crystal_density_diffrn 1.431
_exptl_crystal_density_method 'not measured'
_exptl_crystal_description block
_exptl_crystal_F_000 2240
_exptl_crystal_size_max 0.25
_exptl_crystal_size_mid 0.25
_exptl_crystal_size_min 0.1
_refine_diff_density_max 0.954
_refine_diff_density_min -1.372
_refine_diff_density_rms 0.114
_refine_ls_extinction_method none
_refine_ls_goodness_of_fit_ref 1.027
_refine_ls_hydrogen_treatment constr
_refine_ls_matrix_type full
_refine_ls_number_parameters 525
_refine_ls_number_reflns 11645
_refine_ls_number_restraints 12
_refine_ls_restrained_S_all 1.037
_refine_ls_R_factor_all 0.138
_refine_ls_R_factor_gt 0.0593
_refine_ls_shift/su_max 0
_refine_ls_shift/su_mean 0
_refine_ls_structure_factor_coef Fsqd
_refine_ls_weighting_details 'calc w=1/[\s^2^(Fo^2^)+(0.0775P)^2^+8.4445P] where P=(Fo^2^+2Fc^2^)/3'
_refine_ls_weighting_scheme calc
_refine_ls_wR_factor_gt 0.1491
_refine_ls_wR_factor_ref 0.1857
_reflns_number_gt 5357
_reflns_number_total 11645
_reflns_threshold_expression >2sigma(I)
_cod_data_source_file ic702180c-file001_1.cif
_cod_data_source_block complex1.2H2O
_cod_depositor_comments
;
The following automatic conversions were performed:
'_symmetry_cell_setting' value 'Monoclinic' changed to 'monoclinic'
according to '/home/saulius/struct/CIF-dictionaries/cif_core.dic'
dictionary named 'cif_core.dic' version 2.4.1 from 2010-06-29.

Automatic conversion script
Id: cif_fix_enum 1527 2010-12-29 10:47:43Z saulius 

2021-04-12
Z value and formula fixed to values more according to usual
chemical conventions.                 miguel
;
_cod_original_formula_sum 'C92 H144 F20 N8 O4 Pt2'
_cod_original_formula_weight 2196.33
_cod_original_formula_units_Z 2
_cod_original_sg_symbol_H-M 'P 21/c'
_cod_database_code 4304637

loop_
_symmetry_equiv_pos_as_xyz
'x, y, z'
'-x, y+1/2, -z+1/2'
'-x, -y, -z'
'x, -y-1/2, z-1/2'

loop_
_atom_site_label
_atom_site_type_symbol
_atom_site_fract_x
_atom_site_fract_y
_atom_site_fract_z
_atom_site_U_iso_or_equiv
_atom_site_adp_type
_atom_site_occupancy
_atom_site_symmetry_multiplicity
_atom_site_calc_flag
_atom_site_refinement_flags
_atom_site_disorder_assembly
_atom_site_disorder_group
Pt1 Pt 0.5 0 0 0.04663(13) Uani 1 2 d S . .
N1 N 0.5133(3) 0.1967(4) 0.0344(4) 0.0712(19) Uani 1 1 d . . .
C1 C 0.5082(4) 0.1254(6) 0.0238(4) 0.0572(19) Uani 1 1 d . . .
C2 C 0.3876(5) -0.0092(4) 0.0345(4) 0.058(2) Uani 1 1 d . . .
C3 C 0.3748(6) -0.0016(5) 0.1003(5) 0.075(2) Uani 1 1 d . . .
C4 C 0.3011(8) -0.0111(6) 0.1236(7) 0.102(4) Uani 1 1 d . . .
C5 C 0.2314(8) -0.0235(7) 0.0806(10) 0.126(6) Uani 1 1 d . . .
C6 C 0.2393(6) -0.0278(6) 0.0163(8) 0.108(4) Uani 1 1 d . . .
C7 C 0.3152(4) -0.0202(4) -0.0090(6) 0.067(3) Uani 1 1 d . . .
F3 F 0.4410(4) 0.0096(3) 0.1468(3) 0.0954(16) Uani 1 1 d . . .
F4 F 0.2931(5) -0.0071(4) 0.1894(4) 0.157(3) Uani 1 1 d . . .
F5 F 0.1565(4) -0.0312(4) 0.1002(5) 0.177(4) Uani 1 1 d . . .
F6 F 0.1704(3) -0.0397(4) -0.0323(4) 0.129(2) Uani 1 1 d . . .
F7 F 0.3169(3) -0.0253(3) -0.0743(3) 0.0798(14) Uani 1 1 d . . .
N3 N 0.8217(6) 0.4983(4) 0.0447(5) 0.095(3) Uani 1 1 d . . .
C8 C 0.2147(4) 0.1839(4) 0.3837(4) 0.0558(18) Uani 1 1 d . . .
H8A H 0.26 0.1443 0.3806 0.067 Uiso 1 1 calc R . .
H8B H 0.172 0.1523 0.4029 0.067 Uiso 1 1 calc R . .
C9 C 0.1811(4) 0.2110(5) 0.3140(4) 0.062(2) Uani 1 1 d . . .
H9A H 0.1318 0.2454 0.3155 0.075 Uiso 1 1 calc R . .
H9B H 0.2214 0.2461 0.2949 0.075 Uiso 1 1 calc R . .
C10 C 0.1610(5) 0.1322(6) 0.2710(4) 0.079(2) Uani 1 1 d . . .
H10A H 0.2106 0.0986 0.2693 0.094 Uiso 1 1 calc R . .
H10B H 0.1219 0.0966 0.2911 0.094 Uiso 1 1 calc R . .
C11 C 0.1256(6) 0.1552(6) 0.2013(4) 0.101(3) Uani 1 1 d . . .
H11A H 0.0721 0.1802 0.202 0.151 Uiso 1 1 calc R . .
H11B H 0.1212 0.1041 0.1743 0.151 Uiso 1 1 calc R . .
H11C H 0.161 0.1961 0.1831 0.151 Uiso 1 1 calc R . .
C12 C 0.1748(4) 0.3143(4) 0.4440(3) 0.0529(18) Uani 1 1 d . . .
H12A H 0.1493 0.3355 0.4014 0.063 Uiso 1 1 calc R . .
H12B H 0.1974 0.3638 0.4692 0.063 Uiso 1 1 calc R . .
C13 C 0.1085(4) 0.2753(5) 0.4806(5) 0.079(3) Uani 1 1 d . . .
H13A H 0.0823 0.2287 0.4539 0.095 Uiso 1 1 calc R . .
H13B H 0.1339 0.2506 0.522 0.095 Uiso 1 1 calc R . .
C14 C 0.0436(6) 0.3387(8) 0.4957(5) 0.104(4) Uani 1 1 d . . .
H14A H 0.0697 0.3856 0.5221 0.125 Uiso 1 1 calc R . .
H14B H 0.0177 0.363 0.4542 0.125 Uiso 1 1 calc R . .
C15 C -0.0207(5) 0.2991(9) 0.5323(6) 0.141(5) Uani 1 1 d . . .
H15A H -0.0531 0.2596 0.5035 0.211 Uiso 1 1 calc R . .
H15B H -0.0556 0.3436 0.5464 0.211 Uiso 1 1 calc R . .
H15C H 0.005 0.2686 0.5705 0.211 Uiso 1 1 calc R . .
C16 C 0.2812(4) 0.2112(4) 0.4955(3) 0.0510(17) Uani 1 1 d . . .
H16A H 0.2406 0.1711 0.5089 0.061 Uiso 1 1 calc R . .
H16B H 0.3284 0.1776 0.4859 0.061 Uiso 1 1 calc R . .
C17 C 0.3080(4) 0.2709(5) 0.5539(4) 0.061(2) Uani 1 1 d . . .
H17A H 0.3482 0.312 0.5415 0.074 Uiso 1 1 calc R . .
H17B H 0.261 0.3028 0.566 0.074 Uiso 1 1 calc R . .
C18 C 0.3452(5) 0.2168(6) 0.6124(4) 0.082(3) Uani 1 1 d . . .
H18A H 0.3048 0.175 0.6235 0.099 Uiso 1 1 calc R . .
H18B H 0.392 0.1853 0.5996 0.099 Uiso 1 1 calc R . .
C19 C 0.3727(6) 0.2710(7) 0.6735(4) 0.112(4) Uani 1 1 d . . .
H19A H 0.4175 0.3076 0.6645 0.168 Uiso 1 1 calc R . .
H19B H 0.3904 0.2338 0.7103 0.168 Uiso 1 1 calc R . .
H19C H 0.3277 0.306 0.6842 0.168 Uiso 1 1 calc R . .
C20 C 0.3073(4) 0.3114(4) 0.4042(3) 0.0520(17) Uani 1 1 d . . .
H20A H 0.3272 0.3532 0.438 0.062 Uiso 1 1 calc R . .
H20B H 0.2799 0.3434 0.3667 0.062 Uiso 1 1 calc R . .
C21 C 0.3808(4) 0.2664(5) 0.3814(4) 0.062(2) Uani 1 1 d . . .
H21A H 0.3622 0.2235 0.348 0.074 Uiso 1 1 calc R . .
H21B H 0.4111 0.2368 0.4188 0.074 Uiso 1 1 calc R . .
C22 C 0.4376(5) 0.3319(5) 0.3519(4) 0.074(2) Uani 1 1 d . . .
H22A H 0.4096 0.3556 0.3111 0.088 Uiso 1 1 calc R . .
H22B H 0.4498 0.379 0.3831 0.088 Uiso 1 1 calc R . .
C23 C 0.5173(5) 0.2902(6) 0.3375(5) 0.096(3) Uani 1 1 d . . .
H23A H 0.5451 0.2666 0.3779 0.145 Uiso 1 1 calc R . .
H23B H 0.5516 0.3327 0.3201 0.145 Uiso 1 1 calc R . .
H23C H 0.5055 0.2449 0.3055 0.145 Uiso 1 1 calc R . .
Pt2 Pt 1 0.5 0 0.05893(14) Uani 1 2 d S . .
N2 N 0.2448(3) 0.2560(3) 0.4316(3) 0.0511(14) Uani 1 1 d . . .
C24 C 0.8874(7) 0.4996(4) 0.0294(5) 0.069(2) Uani 1 1 d . . .
C25 C 1.0537(5) 0.5041(5) 0.0984(4) 0.0606(19) Uani 1 1 d . . .
C26 C 1.1037(5) 0.4408(5) 0.1285(4) 0.072(2) Uani 1 1 d . . .
C27 C 1.1395(5) 0.4419(6) 0.1916(5) 0.078(3) Uani 1 1 d . . .
C28 C 1.1253(5) 0.5082(6) 0.2342(5) 0.073(2) Uani 1 1 d . . .
C29 C 1.0761(5) 0.5743(5) 0.2055(4) 0.066(2) Uani 1 1 d . . .
C30 C 1.0423(4) 0.5711(5) 0.1403(4) 0.0602(19) Uani 1 1 d . . .
F26 F 1.1225(3) 0.3705(3) 0.0914(2) 0.1065(18) Uani 1 1 d . . .
F27 F 1.1882(4) 0.3765(3) 0.2170(3) 0.124(2) Uani 1 1 d . . .
F28 F 1.1572(3) 0.5090(3) 0.2960(3) 0.0967(18) Uani 1 1 d . . .
F29 F 1.0643(3) 0.6429(4) 0.2462(2) 0.1069(17) Uani 1 1 d . . .
F30 F 0.9968(3) 0.6411(3) 0.1190(2) 0.0908(15) Uani 1 1 d . . .
N4 N 0.2805(4) 0.8043(5) 0.3622(4) 0.087(2) Uani 1 1 d . . .
C31 C 0.1899(5) 0.8125(6) 0.3403(5) 0.095(3) Uani 1 1 d D . .
H31A H 0.167 0.7548 0.3413 0.114 Uiso 1 1 calc R . .
H31B H 0.1668 0.8454 0.3745 0.114 Uiso 1 1 calc R . .
C32 C 0.1584(5) 0.8491(7) 0.2786(6) 0.119(4) Uani 1 1 d D . .
H32A H 0.1716 0.8117 0.2429 0.143 Uiso 1 1 calc R . .
H32B H 0.1847 0.9044 0.2735 0.143 Uiso 1 1 calc R . .
C33 C 0.0664(4) 0.8618(6) 0.2728(5) 0.091(3) Uani 1 1 d D . .
H33A H 0.0409 0.8121 0.2911 0.11 Uiso 1 1 calc R . .
H33B H 0.0538 0.9123 0.2982 0.11 Uiso 1 1 calc R . .
C34 C 0.0332(6) 0.8732(7) 0.2034(5) 0.114(3) Uani 1 1 d D . .
H34A H 0.0397 0.8206 0.1795 0.171 Uiso 1 1 calc R . .
H34B H 0.0621 0.9189 0.1842 0.171 Uiso 1 1 calc R . .
H34C H -0.0241 0.8874 0.2008 0.171 Uiso 1 1 calc R . .
C35 C 0.2954(8) 0.7776(10) 0.4291(6) 0.161(3) Uani 1 1 d D . .
H35A H 0.2948 0.7151 0.4266 0.193 Uiso 1 1 calc R . .
H35B H 0.3523 0.7933 0.4423 0.193 Uiso 1 1 calc R . .
C36 C 0.2574(8) 0.7956(10) 0.4831(6) 0.161(3) Uani 1 1 d D . .
H36A H 0.2003 0.781 0.4696 0.193 Uiso 1 1 calc R . .
H36B H 0.2589 0.8581 0.486 0.193 Uiso 1 1 calc R . .
C37 C 0.2712(8) 0.7688(10) 0.5477(6) 0.161(3) Uani 1 1 d D . .
H37A H 0.3241 0.7936 0.5643 0.193 Uiso 1 1 calc R . .
H37B H 0.2805 0.7071 0.5448 0.193 Uiso 1 1 calc R . .
C38 C 0.2238(8) 0.7779(9) 0.5999(6) 0.161(3) Uani 1 1 d D . .
H38A H 0.2246 0.7249 0.6246 0.242 Uiso 1 1 calc R . .
H38B H 0.1682 0.7915 0.5825 0.242 Uiso 1 1 calc R . .
H38C H 0.2458 0.8236 0.6288 0.242 Uiso 1 1 calc R . .
C39 C 0.3238(8) 0.7606(10) 0.3230(9) 0.195(4) Uani 1 1 d D . .
H39A H 0.3797 0.7579 0.3449 0.234 Uiso 1 1 calc R . .
H39B H 0.3254 0.7946 0.2829 0.234 Uiso 1 1 calc R . .
C40 C 0.3010(8) 0.6751(9) 0.3026(9) 0.195(4) Uani 1 1 d D . .
H40A H 0.2534 0.6791 0.2693 0.234 Uiso 1 1 calc R . .
H40B H 0.2836 0.6453 0.3407 0.234 Uiso 1 1 calc R . .
C41 C 0.3623(8) 0.6203(10) 0.2751(9) 0.195(4) Uani 1 1 d D . .
H41A H 0.391 0.6574 0.2468 0.234 Uiso 1 1 calc R . .
H41B H 0.4021 0.6042 0.3123 0.234 Uiso 1 1 calc R . .
C42 C 0.3429(8) 0.5430(11) 0.2380(9) 0.195(4) Uani 1 1 d D . .
H42A H 0.3272 0.5573 0.192 0.293 Uiso 1 1 calc R . .
H42B H 0.2982 0.514 0.2553 0.293 Uiso 1 1 calc R . .
H42C H 0.3902 0.5059 0.2416 0.293 Uiso 1 1 calc R . .
C43 C 0.3220(8) 0.8889(13) 0.3515(13) 0.335(9) Uani 1 1 d D . .
H43A H 0.3183 0.8977 0.3038 0.402 Uiso 1 1 calc R . .
H43B H 0.289 0.9336 0.3688 0.402 Uiso 1 1 calc R . .
C44 C 0.4097(8) 0.9061(11) 0.3790(13) 0.335(9) Uani 1 1 d D . .
H44A H 0.4457 0.8663 0.3593 0.402 Uiso 1 1 calc R . .
H44B H 0.4165 0.897 0.4267 0.402 Uiso 1 1 calc R . .
C45 C 0.4349(10) 1.0050(10) 0.3627(14) 0.335(9) Uani 1 1 d D . .
H45A H 0.4409 1.0118 0.3158 0.402 Uiso 1 1 calc R . .
H45B H 0.3937 1.0454 0.3745 0.402 Uiso 1 1 calc R . .
C46 C 0.5168(9) 1.0196(11) 0.4055(14) 0.335(9) Uani 1 1 d D . .
H46A H 0.5089 1.0159 0.4517 0.503 Uiso 1 1 calc R . .
H46B H 0.5376 1.0758 0.3964 0.503 Uiso 1 1 calc R . .
H46C H 0.5555 0.9764 0.3953 0.503 Uiso 1 1 calc R . .
O1 O 0.6253(11) 0.9974(8) 0.4915(11) 0.300(9) Uani 1 1 d . . .
O2 O 0.5014(7) 0.1232(11) 0.4984(6) 0.271(8) Uani 1 1 d . . .

loop_
_atom_site_aniso_label
_atom_site_aniso_U_11
_atom_site_aniso_U_22
_atom_site_aniso_U_33
_atom_site_aniso_U_23
_atom_site_aniso_U_13
_atom_site_aniso_U_12
Pt1 0.0458(2) 0.0461(2) 0.0490(2) 0.0025(2) 0.01005(15) 0.00248(18)
N1 0.056(4) 0.058(5) 0.100(5) -0.014(4) 0.009(3) -0.007(3)
C1 0.043(4) 0.062(5) 0.067(5) -0.005(4) 0.010(3) 0.002(4)
C2 0.061(4) 0.042(4) 0.073(5) 0.007(4) 0.020(4) 0.002(3)
C3 0.078(6) 0.074(6) 0.078(6) -0.001(5) 0.033(5) 0.008(5)
C4 0.116(9) 0.074(7) 0.128(10) -0.006(6) 0.075(8) -0.005(6)
C5 0.106(9) 0.085(8) 0.211(17) 0.001(9) 0.119(11) 0.009(7)
C6 0.054(6) 0.038(5) 0.234(15) -0.014(7) 0.024(8) 0.003(4)
C7 0.043(4) 0.030(4) 0.131(9) -0.004(4) 0.021(5) 0.000(3)
F3 0.119(4) 0.106(4) 0.067(3) 0.002(3) 0.033(3) 0.020(3)
F4 0.201(7) 0.146(6) 0.150(7) 0.015(4) 0.134(6) 0.014(4)
F5 0.103(4) 0.122(5) 0.333(11) 0.002(6) 0.142(6) -0.009(4)
F6 0.051(3) 0.081(4) 0.254(8) -0.016(5) 0.016(4) -0.011(3)
F7 0.073(3) 0.066(3) 0.096(4) -0.014(3) -0.008(3) -0.001(2)
N3 0.114(7) 0.058(5) 0.124(8) 0.011(4) 0.061(6) 0.019(4)
C8 0.062(4) 0.038(4) 0.068(5) -0.008(4) 0.009(4) -0.004(3)
C9 0.066(5) 0.052(5) 0.067(5) -0.012(4) 0.000(4) 0.007(4)
C10 0.082(6) 0.084(7) 0.069(6) -0.026(5) 0.007(5) -0.015(5)
C11 0.099(7) 0.116(9) 0.084(7) -0.027(6) -0.003(5) -0.009(6)
C12 0.060(4) 0.043(4) 0.053(5) -0.003(3) -0.003(3) 0.009(3)
C13 0.047(4) 0.057(5) 0.132(8) -0.010(5) 0.002(4) -0.008(4)
C14 0.086(7) 0.138(10) 0.094(8) 0.005(7) 0.032(5) 0.044(7)
C15 0.060(6) 0.239(16) 0.123(10) -0.033(10) 0.012(6) 0.037(8)
C16 0.053(4) 0.054(5) 0.047(4) 0.015(4) 0.010(3) 0.010(3)
C17 0.045(4) 0.075(6) 0.064(5) 0.014(4) 0.004(3) 0.000(4)
C18 0.069(5) 0.101(7) 0.073(6) 0.025(6) -0.007(4) -0.004(5)
C19 0.110(7) 0.161(11) 0.061(6) 0.023(7) -0.010(5) -0.026(7)
C20 0.064(4) 0.044(4) 0.047(4) 0.003(3) 0.005(3) -0.002(3)
C21 0.063(4) 0.056(5) 0.065(5) 0.006(4) 0.005(4) -0.005(4)
C22 0.076(5) 0.082(6) 0.065(6) -0.002(5) 0.016(4) -0.018(5)
C23 0.081(6) 0.098(8) 0.114(8) -0.002(6) 0.030(5) -0.022(5)
Pt2 0.0883(3) 0.0406(2) 0.0505(3) 0.0054(2) 0.0193(2) 0.0119(2)
N2 0.062(3) 0.035(3) 0.054(4) -0.002(3) -0.001(3) 0.005(3)
C24 0.109(7) 0.037(4) 0.062(5) 0.001(4) 0.019(5) 0.010(5)
C25 0.086(5) 0.045(4) 0.051(4) 0.002(4) 0.007(4) 0.011(4)
C26 0.099(6) 0.054(5) 0.063(6) 0.008(4) 0.013(5) 0.010(5)
C27 0.089(6) 0.065(6) 0.078(7) 0.026(5) -0.002(5) 0.010(5)
C28 0.071(5) 0.086(7) 0.062(6) 0.016(5) 0.008(4) -0.011(5)
C29 0.065(5) 0.062(6) 0.073(6) -0.015(5) 0.010(4) -0.004(4)
C30 0.061(4) 0.061(5) 0.058(5) 0.002(4) 0.004(4) 0.006(4)
F26 0.172(5) 0.058(3) 0.088(4) 0.000(3) 0.006(3) 0.046(3)
F27 0.167(5) 0.074(4) 0.122(5) 0.028(3) -0.024(4) 0.037(4)
F28 0.097(4) 0.120(5) 0.068(4) 0.002(3) -0.011(3) -0.013(3)
F29 0.110(4) 0.117(5) 0.090(4) -0.049(3) -0.003(3) 0.009(3)
F30 0.104(3) 0.064(3) 0.101(4) -0.016(3) -0.002(3) 0.039(3)
N4 0.041(4) 0.090(6) 0.134(7) 0.047(5) 0.027(4) 0.006(3)
C31 0.071(6) 0.087(7) 0.124(9) 0.033(6) -0.007(5) 0.006(5)
C32 0.078(7) 0.129(10) 0.148(11) 0.038(8) 0.002(7) -0.015(6)
C33 0.060(5) 0.092(7) 0.119(9) 0.015(6) -0.003(5) 0.007(5)
C34 0.120(8) 0.088(8) 0.137(10) -0.019(7) 0.027(8) -0.006(6)
C35 0.160(6) 0.213(7) 0.118(7) 0.044(6) 0.045(5) 0.037(5)
C36 0.160(6) 0.213(7) 0.118(7) 0.044(6) 0.045(5) 0.037(5)
C37 0.160(6) 0.213(7) 0.118(7) 0.044(6) 0.045(5) 0.037(5)
C38 0.160(6) 0.213(7) 0.118(7) 0.044(6) 0.045(5) 0.037(5)
C39 0.096(5) 0.160(9) 0.327(12) 0.022(9) 0.018(6) -0.009(6)
C40 0.096(5) 0.160(9) 0.327(12) 0.022(9) 0.018(6) -0.009(6)
C41 0.096(5) 0.160(9) 0.327(12) 0.022(9) 0.018(6) -0.009(6)
C42 0.096(5) 0.160(9) 0.327(12) 0.022(9) 0.018(6) -0.009(6)
C43 0.123(6) 0.238(11) 0.61(2) 0.173(13) -0.117(10) -0.080(7)
C44 0.123(6) 0.238(11) 0.61(2) 0.173(13) -0.117(10) -0.080(7)
C45 0.123(6) 0.238(11) 0.61(2) 0.173(13) -0.117(10) -0.080(7)
C46 0.123(6) 0.238(11) 0.61(2) 0.173(13) -0.117(10) -0.080(7)
O1 0.248(18) 0.231(18) 0.41(3) -0.029(12) -0.011(17) -0.015(10)
O2 0.284(19) 0.198(16) 0.31(2) -0.027(10) -0.039(15) 0.014(9)

loop_
_atom_type_symbol
_atom_type_description
_atom_type_scat_dispersion_real
_atom_type_scat_dispersion_imag
_atom_type_scat_source
C C 0.0033 0.0016 'International Tables Vol C Tables 4.2.6.8 and 6.1.1.4'
H H 0 0 'International Tables Vol C Tables 4.2.6.8 and 6.1.1.4'
F F 0.0171 0.0103 'International Tables Vol C Tables 4.2.6.8 and 6.1.1.4'
N N 0.0061 0.0033 'International Tables Vol C Tables 4.2.6.8 and 6.1.1.4'
Pt Pt -1.7033 8.3905 'International Tables Vol C Tables 4.2.6.8 and 6.1.1.4'
O O 0.0106 0.006 'International Tables Vol C Tables 4.2.6.8 and 6.1.1.4'

loop_
_geom_angle_atom_site_label_1
_geom_angle_atom_site_label_2
_geom_angle_atom_site_label_3
_geom_angle
_geom_angle_site_symmetry_1
_geom_angle_site_symmetry_3
_geom_angle_publ_flag
C1 Pt1 C1 180.0(5) . 3_655 ?
C1 Pt1 C2 88.6(3) . 3_655 ?
C1 Pt1 C2 91.4(3) 3_655 3_655 ?
C1 Pt1 C2 91.4(3) . . ?
C1 Pt1 C2 88.6(3) 3_655 . ?
C2 Pt1 C2 180.0(6) 3_655 . ?
N1 C1 Pt1 177.1(8) . . ?
C3 C2 C7 113.7(8) . . ?
C3 C2 Pt1 124.6(7) . . ?
C7 C2 Pt1 121.6(7) . . ?
C4 C3 F3 116.4(10) . . ?
C4 C3 C2 124.8(11) . . ?
F3 C3 C2 118.6(8) . . ?
C3 C4 F4 122.0(13) . . ?
C3 C4 C5 120.4(12) . . ?
F4 C4 C5 117.6(11) . . ?
C6 C5 F5 119.0(17) . . ?
C6 C5 C4 117.6(10) . . ?
F5 C5 C4 123.4(15) . . ?
C5 C6 C7 123.1(12) . . ?
C5 C6 F6 121.8(12) . . ?
C7 C6 F6 115.1(13) . . ?
F7 C7 C2 121.1(7) . . ?
F7 C7 C6 118.8(10) . . ?
C2 C7 C6 120.2(11) . . ?
C9 C8 N2 116.5(6) . . ?
C9 C8 H8A 108.2 . . ?
N2 C8 H8A 108.2 . . ?
C9 C8 H8B 108.2 . . ?
N2 C8 H8B 108.2 . . ?
H8A C8 H8B 107.3 . . ?
C10 C9 C8 110.1(6) . . ?
C10 C9 H9A 109.6 . . ?
C8 C9 H9A 109.6 . . ?
C10 C9 H9B 109.6 . . ?
C8 C9 H9B 109.6 . . ?
H9A C9 H9B 108.2 . . ?
C11 C10 C9 112.5(8) . . ?
C11 C10 H10A 109.1 . . ?
C9 C10 H10A 109.1 . . ?
C11 C10 H10B 109.1 . . ?
C9 C10 H10B 109.1 . . ?
H10A C10 H10B 107.8 . . ?
C10 C11 H11A 109.5 . . ?
C10 C11 H11B 109.5 . . ?
H11A C11 H11B 109.5 . . ?
C10 C11 H11C 109.5 . . ?
H11A C11 H11C 109.5 . . ?
H11B C11 H11C 109.5 . . ?
N2 C12 C13 116.6(6) . . ?
N2 C12 H12A 108.1 . . ?
C13 C12 H12A 108.1 . . ?
N2 C12 H12B 108.1 . . ?
C13 C12 H12B 108.1 . . ?
H12A C12 H12B 107.3 . . ?
C14 C13 C12 113.8(7) . . ?
C14 C13 H13A 108.8 . . ?
C12 C13 H13A 108.8 . . ?
C14 C13 H13B 108.8 . . ?
C12 C13 H13B 108.8 . . ?
H13A C13 H13B 107.7 . . ?
C15 C14 C13 113.0(9) . . ?
C15 C14 H14A 109 . . ?
C13 C14 H14A 109 . . ?
C15 C14 H14B 109 . . ?
C13 C14 H14B 109 . . ?
H14A C14 H14B 107.8 . . ?
C14 C15 H15A 109.5 . . ?
C14 C15 H15B 109.5 . . ?
H15A C15 H15B 109.5 . . ?
C14 C15 H15C 109.5 . . ?
H15A C15 H15C 109.5 . . ?
H15B C15 H15C 109.5 . . ?
C17 C16 N2 115.4(6) . . ?
C17 C16 H16A 108.4 . . ?
N2 C16 H16A 108.4 . . ?
C17 C16 H16B 108.4 . . ?
N2 C16 H16B 108.4 . . ?
H16A C16 H16B 107.5 . . ?
C18 C17 C16 108.8(6) . . ?
C18 C17 H17A 109.9 . . ?
C16 C17 H17A 109.9 . . ?
C18 C17 H17B 109.9 . . ?
C16 C17 H17B 109.9 . . ?
H17A C17 H17B 108.3 . . ?
C19 C18 C17 112.6(8) . . ?
C19 C18 H18A 109.1 . . ?
C17 C18 H18A 109.1 . . ?
C19 C18 H18B 109.1 . . ?
C17 C18 H18B 109.1 . . ?
H18A C18 H18B 107.8 . . ?
C18 C19 H19A 109.5 . . ?
C18 C19 H19B 109.5 . . ?
H19A C19 H19B 109.5 . . ?
C18 C19 H19C 109.5 . . ?
H19A C19 H19C 109.5 . . ?
H19B C19 H19C 109.5 . . ?
N2 C20 C21 116.9(6) . . ?
N2 C20 H20A 108.1 . . ?
C21 C20 H20A 108.1 . . ?
N2 C20 H20B 108.1 . . ?
C21 C20 H20B 108.1 . . ?
H20A C20 H20B 107.3 . . ?
C20 C21 C22 110.6(6) . . ?
C20 C21 H21A 109.5 . . ?
C22 C21 H21A 109.5 . . ?
C20 C21 H21B 109.5 . . ?
C22 C21 H21B 109.5 . . ?
H21A C21 H21B 108.1 . . ?
C23 C22 C21 111.5(7) . . ?
C23 C22 H22A 109.3 . . ?
C21 C22 H22A 109.3 . . ?
C23 C22 H22B 109.3 . . ?
C21 C22 H22B 109.3 . . ?
H22A C22 H22B 108 . . ?
C22 C23 H23A 109.5 . . ?
C22 C23 H23B 109.5 . . ?
H23A C23 H23B 109.5 . . ?
C22 C23 H23C 109.5 . . ?
H23A C23 H23C 109.5 . . ?
H23B C23 H23C 109.5 . . ?
C24 Pt2 C24 180.0000(10) . 3_765 ?
C24 Pt2 C25 89.1(3) . 3_765 ?
C24 Pt2 C25 90.9(3) 3_765 3_765 ?
C24 Pt2 C25 90.9(3) . . ?
C24 Pt2 C25 89.1(3) 3_765 . ?
C25 Pt2 C25 180.0000(10) 3_765 . ?
C20 N2 C12 106.6(5) . . ?
C20 N2 C8 111.8(5) . . ?
C12 N2 C8 110.5(5) . . ?
C20 N2 C16 111.1(5) . . ?
C12 N2 C16 111.2(5) . . ?
C8 N2 C16 105.7(5) . . ?
N3 C24 Pt2 178.1(9) . . ?
C30 C25 C26 112.7(7) . . ?
C30 C25 Pt2 122.9(6) . . ?
C26 C25 Pt2 124.4(6) . . ?
C27 C26 C25 125.8(8) . . ?
C27 C26 F26 115.4(8) . . ?
C25 C26 F26 118.8(8) . . ?
C26 C27 F27 121.6(9) . . ?
C26 C27 C28 121.1(8) . . ?
F27 C27 C28 117.2(9) . . ?
F28 C28 C27 122.1(8) . . ?
F28 C28 C29 123.1(9) . . ?
C27 C28 C29 114.9(8) . . ?
C30 C29 F29 122.4(8) . . ?
C30 C29 C28 121.7(8) . . ?
F29 C29 C28 115.8(8) . . ?
F30 C30 C25 121.4(7) . . ?
F30 C30 C29 114.9(7) . . ?
C25 C30 C29 123.7(7) . . ?
C39 N4 C35 112.5(10) . . ?
C39 N4 C31 116.7(10) . . ?
C35 N4 C31 111.2(8) . . ?
C39 N4 C43 94.4(12) . . ?
C35 N4 C43 111.3(13) . . ?
C31 N4 C43 109.4(8) . . ?
C32 C31 N4 122.7(8) . . ?
C32 C31 H31A 106.7 . . ?
N4 C31 H31A 106.7 . . ?
C32 C31 H31B 106.7 . . ?
N4 C31 H31B 106.7 . . ?
H31A C31 H31B 106.6 . . ?
C31 C32 C33 112.2(8) . . ?
C31 C32 H32A 109.2 . . ?
C33 C32 H32A 109.2 . . ?
C31 C32 H32B 109.2 . . ?
C33 C32 H32B 109.2 . . ?
H32A C32 H32B 107.9 . . ?
C34 C33 C32 110.3(9) . . ?
C34 C33 H33A 109.6 . . ?
C32 C33 H33A 109.6 . . ?
C34 C33 H33B 109.6 . . ?
C32 C33 H33B 109.6 . . ?
H33A C33 H33B 108.1 . . ?
C33 C34 H34A 109.5 . . ?
C33 C34 H34B 109.5 . . ?
H34A C34 H34B 109.5 . . ?
C33 C34 H34C 109.5 . . ?
H34A C34 H34C 109.5 . . ?
H34B C34 H34C 109.5 . . ?
C36 C35 N4 132.3(12) . . ?
C36 C35 H35A 104.2 . . ?
N4 C35 H35A 104.2 . . ?
C36 C35 H35B 104.2 . . ?
N4 C35 H35B 104.2 . . ?
H35A C35 H35B 105.5 . . ?
C35 C36 C37 132.3(14) . . ?
C35 C36 H36A 104.2 . . ?
C37 C36 H36A 104.2 . . ?
C35 C36 H36B 104.2 . . ?
C37 C36 H36B 104.2 . . ?
H36A C36 H36B 105.5 . . ?
C36 C37 C38 130.7(13) . . ?
C36 C37 H37A 104.6 . . ?
C38 C37 H37A 104.6 . . ?
C36 C37 H37B 104.6 . . ?
C38 C37 H37B 104.6 . . ?
H37A C37 H37B 105.7 . . ?
C37 C38 H38A 109.5 . . ?
C37 C38 H38B 109.5 . . ?
H38A C38 H38B 109.5 . . ?
C37 C38 H38C 109.5 . . ?
H38A C38 H38C 109.5 . . ?
H38B C38 H38C 109.5 . . ?
N4 C39 C40 120.9(13) . . ?
N4 C39 H39A 107.1 . . ?
C40 C39 H39A 107.1 . . ?
N4 C39 H39B 107.1 . . ?
C40 C39 H39B 107.1 . . ?
H39A C39 H39B 106.8 . . ?
C39 C40 C41 118.5(13) . . ?
C39 C40 H40A 107.7 . . ?
C41 C40 H40A 107.7 . . ?
C39 C40 H40B 107.7 . . ?
C41 C40 H40B 107.7 . . ?
H40A C40 H40B 107.1 . . ?
C42 C41 C40 124.1(13) . . ?
C42 C41 H41A 106.3 . . ?
C40 C41 H41A 106.3 . . ?
C42 C41 H41B 106.3 . . ?
C40 C41 H41B 106.3 . . ?
H41A C41 H41B 106.4 . . ?
C41 C42 H42A 109.5 . . ?
C41 C42 H42B 109.5 . . ?
H42A C42 H42B 109.5 . . ?
C41 C42 H42C 109.5 . . ?
H42A C42 H42C 109.5 . . ?
H42B C42 H42C 109.5 . . ?
C44 C43 N4 122.1(13) . . ?
C44 C43 H43A 106.8 . . ?
N4 C43 H43A 106.8 . . ?
C44 C43 H43B 106.8 . . ?
N4 C43 H43B 106.8 . . ?
H43A C43 H43B 106.7 . . ?
C43 C44 C45 110.2(12) . . ?
C43 C44 H44A 109.6 . . ?
C45 C44 H44A 109.6 . . ?
C43 C44 H44B 109.6 . . ?
C45 C44 H44B 109.6 . . ?
H44A C44 H44B 108.1 . . ?
C46 C45 C44 104.5(12) . . ?
C46 C45 H45A 110.8 . . ?
C44 C45 H45A 110.8 . . ?
C46 C45 H45B 110.8 . . ?
C44 C45 H45B 110.8 . . ?
H45A C45 H45B 108.9 . . ?
C45 C46 H46A 109.5 . . ?
C45 C46 H46B 109.5 . . ?
H46A C46 H46B 109.5 . . ?
C45 C46 H46C 109.5 . . ?
H46A C46 H46C 109.5 . . ?
H46B C46 H46C 109.5 . . ?

loop_
_geom_bond_atom_site_label_1
_geom_bond_atom_site_label_2
_geom_bond_distance
_geom_bond_site_symmetry_2
_geom_bond_publ_flag
Pt1 C1 2.003(9) . ?
Pt1 C1 2.003(9) 3_655 ?
Pt1 C2 2.048(8) 3_655 ?
Pt1 C2 2.048(8) . ?
N1 C1 1.126(8) . ?
C2 C3 1.378(12) . ?
C2 C7 1.402(12) . ?
C3 C4 1.354(13) . ?
C3 F3 1.361(11) . ?
C4 F4 1.354(12) . ?
C4 C5 1.365(18) . ?
C5 C6 1.323(17) . ?
C5 F5 1.338(10) . ?
C6 C7 1.404(13) . ?
C6 F6 1.419(13) . ?
C7 F7 1.327(11) . ?
N3 C24 1.155(12) . ?
C8 C9 1.513(9) . ?
C8 N2 1.521(8) . ?
C8 H8A 0.97 . ?
C8 H8B 0.97 . ?
C9 C10 1.513(9) . ?
C9 H9A 0.97 . ?
C9 H9B 0.97 . ?
C10 C11 1.502(11) . ?
C10 H10A 0.97 . ?
C10 H10B 0.97 . ?
C11 H11A 0.96 . ?
C11 H11B 0.96 . ?
C11 H11C 0.96 . ?
C12 N2 1.505(8) . ?
C12 C13 1.509(9) . ?
C12 H12A 0.97 . ?
C12 H12B 0.97 . ?
C13 C14 1.504(11) . ?
C13 H13A 0.97 . ?
C13 H13B 0.97 . ?
C14 C15 1.489(15) . ?
C14 H14A 0.97 . ?
C14 H14B 0.97 . ?
C15 H15A 0.96 . ?
C15 H15B 0.96 . ?
C15 H15C 0.96 . ?
C16 C17 1.524(9) . ?
C16 N2 1.524(8) . ?
C16 H16A 0.97 . ?
C16 H16B 0.97 . ?
C17 C18 1.519(9) . ?
C17 H17A 0.97 . ?
C17 H17B 0.97 . ?
C18 C19 1.518(11) . ?
C18 H18A 0.97 . ?
C18 H18B 0.97 . ?
C19 H19A 0.96 . ?
C19 H19B 0.96 . ?
C19 H19C 0.96 . ?
C20 N2 1.492(8) . ?
C20 C21 1.509(9) . ?
C20 H20A 0.97 . ?
C20 H20B 0.97 . ?
C21 C22 1.544(9) . ?
C21 H21A 0.97 . ?
C21 H21B 0.97 . ?
C22 C23 1.513(10) . ?
C22 H22A 0.97 . ?
C22 H22B 0.97 . ?
C23 H23A 0.96 . ?
C23 H23B 0.96 . ?
C23 H23C 0.96 . ?
Pt2 C24 2.002(11) . ?
Pt2 C24 2.002(11) 3_765 ?
Pt2 C25 2.081(8) 3_765 ?
Pt2 C25 2.081(8) . ?
C25 C30 1.365(9) . ?
C25 C26 1.374(10) . ?
C26 C27 1.341(11) . ?
C26 F26 1.378(9) . ?
C27 F27 1.353(9) . ?
C27 C28 1.377(12) . ?
C28 F28 1.297(10) . ?
C28 C29 1.387(11) . ?
C29 C30 1.370(10) . ?
C29 F29 1.374(8) . ?
C30 F30 1.357(8) . ?
N4 C39 1.313(15) . ?
N4 C35 1.408(12) . ?
N4 C31 1.503(10) . ?
N4 C43 1.504(16) . ?
C31 C32 1.411(10) . ?
C31 H31A 0.97 . ?
C31 H31B 0.97 . ?
C32 C33 1.511(10) . ?
C32 H32A 0.97 . ?
C32 H32B 0.97 . ?
C33 C34 1.455(10) . ?
C33 H33A 0.97 . ?
C33 H33B 0.97 . ?
C34 H34A 0.96 . ?
C34 H34B 0.96 . ?
C34 H34C 0.96 . ?
C35 C36 1.348(11) . ?
C35 H35A 0.97 . ?
C35 H35B 0.97 . ?
C36 C37 1.365(12) . ?
C36 H36A 0.97 . ?
C36 H36B 0.97 . ?
C37 C38 1.390(12) . ?
C37 H37A 0.97 . ?
C37 H37B 0.97 . ?
C38 H38A 0.96 . ?
C38 H38B 0.96 . ?
C38 H38C 0.96 . ?
C39 C40 1.424(13) . ?
C39 H39A 0.97 . ?
C39 H39B 0.97 . ?
C40 C41 1.472(14) . ?
C40 H40A 0.97 . ?
C40 H40B 0.97 . ?
C41 C42 1.429(14) . ?
C41 H41A 0.97 . ?
C41 H41B 0.97 . ?
C42 H42A 0.96 . ?
C42 H42B 0.96 . ?
C42 H42C 0.96 . ?
C43 C44 1.502(13) . ?
C43 H43A 0.97 . ?
C43 H43B 0.97 . ?
C44 C45 1.631(14) . ?
C44 H44A 0.97 . ?
C44 H44B 0.97 . ?
C45 C46 1.526(15) . ?
C45 H45A 0.97 . ?
C45 H45B 0.97 . ?
C46 H46A 0.96 . ?
C46 H46B 0.96 . ?
C46 H46C 0.96 . ?
